data_4133157
loop_
_publ_author_name
'Zhang, Jianbo'
'Park, Sehoon'
'Chang, Sukbok'

_publ_section_title
;
 Catalytic Access to Bridged Sila- N-heterocycles from Piperidines via
 Cascade sp<sup>3</sup> and sp<sup>2</sup> C-Si Bond Formation.
;
_journal_issue 41
_journal_name_full 'Journal of the American Chemical Society'
_journal_page_first 13209
_journal_page_last 13213
_journal_paper_doi 10.1021/jacs.8b08733
_journal_volume 140
_journal_year 2018
_chemical_formula_sum 'C26 H29 N Si'
_chemical_formula_weight 383.59
_space_group_crystal_system triclinic
_space_group_IT_number 2
_space_group_name_Hall '-P 1'
_space_group_name_H-M_alt 'P -1'
_atom_sites_solution_hydrogens geom
_audit_creation_method SHELXL-2018/3
_cell_angle_alpha 71.480(5)
_cell_angle_beta 71.156(5)
_cell_angle_gamma 69.281(5)
_cell_formula_units_Z 2
_cell_length_a 8.6064(12)
_cell_length_b 11.5010(17)
_cell_length_c 12.8161(18)
_cell_measurement_reflns_used 9686
_cell_measurement_temperature 173(2)
_cell_measurement_theta_max 30.08
_cell_measurement_theta_min 3.45
_cell_volume 1092.9(3)
_computing_cell_refinement 'Bruker APEXIII'
_computing_data_collection 'Bruker APEXIII'
_computing_data_reduction 'Bruker SAINT'
_computing_molecular_graphics ORTEP
_computing_publication_material CIFTAB
_computing_structure_refinement SHELXL
_computing_structure_solution SHELXS
_diffrn_ambient_temperature 173(2)
_diffrn_measured_fraction_theta_full 0.998
_diffrn_measured_fraction_theta_max 0.995
_diffrn_measurement_device_type 'Photon 100 CMOS detector'
_diffrn_measurement_method 'phi and omega scans'
_diffrn_radiation_type MoK\a
_diffrn_radiation_wavelength 0.71073
_diffrn_reflns_av_R_equivalents 0.0582
_diffrn_reflns_av_unetI/netI 0.0322
_diffrn_reflns_Laue_measured_fraction_full 0.998
_diffrn_reflns_Laue_measured_fraction_max 0.995
_diffrn_reflns_limit_h_max 12
_diffrn_reflns_limit_h_min -12
_diffrn_reflns_limit_k_max 16
_diffrn_reflns_limit_k_min -16
_diffrn_reflns_limit_l_max 18
_diffrn_reflns_limit_l_min -18
_diffrn_reflns_number 44072
_diffrn_reflns_point_group_measured_fraction_full 0.998
_diffrn_reflns_point_group_measured_fraction_max 0.995
_diffrn_reflns_theta_full 25.242
_diffrn_reflns_theta_max 30.091
_diffrn_reflns_theta_min 3.450
_diffrn_source 'fine-focus sealed tube'
_exptl_absorpt_coefficient_mu 0.118
_exptl_absorpt_correction_T_max 0.7176
_exptl_absorpt_correction_T_min 0.7005
_exptl_absorpt_correction_type multi-scan
_exptl_absorpt_process_details SADABS
_exptl_crystal_colour colourless
_exptl_crystal_density_diffrn 1.166
_exptl_crystal_description block
_exptl_crystal_F_000 412
_exptl_crystal_size_max 0.447
_exptl_crystal_size_mid 0.354
_exptl_crystal_size_min 0.245
_refine_diff_density_max 0.241
_refine_diff_density_min -0.282
_refine_diff_density_rms 0.056
_refine_ls_extinction_method none
_refine_ls_goodness_of_fit_ref 1.031
_refine_ls_hydrogen_treatment constr
_refine_ls_matrix_type full
_refine_ls_number_parameters 255
_refine_ls_number_reflns 6400
_refine_ls_number_restraints 0
_refine_ls_restrained_S_all 1.031
_refine_ls_R_factor_all 0.0520
_refine_ls_R_factor_gt 0.0431
_refine_ls_shift/su_max 0.001
_refine_ls_shift/su_mean 0.000
_refine_ls_structure_factor_coef Fsqd
_refine_ls_weighting_details 'w=1/[\s^2^(Fo^2^)+(0.0649P)^2^+0.2694P] where P=(Fo^2^+2Fc^2^)/3'
_refine_ls_weighting_scheme calc
_refine_ls_wR_factor_gt 0.1184
_refine_ls_wR_factor_ref 0.1260
_reflns_Friedel_coverage 0.000
_reflns_number_gt 5438
_reflns_number_total 6400
_reflns_threshold_expression 'I > 2\s(I)'
_cod_data_source_file ja8b08733_si_004.cif
_cod_data_source_block A081_002
_cod_depositor_comments
;
The following automatic conversions were performed:

data item '_exptl_absorpt_correction_type' value 'MULTI-SCAN' was
changed to 'multi-scan' in accordance with the
/home/saulius/struct/COD-crude-data/automatic-downloads/DataCite-retrospective/ACS/depositions/lib/dictionaries/cif_core.dic
dictionary named 'cif_core.dic' version 2.4.2 last updated on
2011-04-26.

Automatic conversion script
Id: cif_fix_values 6909 2019-04-08 15:41:33Z antanas 
;
_cod_database_code 4133157
_shelx_shelxl_version_number 2018/3
_shelx_space_group_comment
;
The symmetry employed for this shelxl refinement is uniquely defined
by the following loop, which should always be used as a source of
symmetry information in preference to the above space-group names.
They are only intended as comments.
;
_shelx_estimated_absorpt_t_min 0.949
_shelx_estimated_absorpt_t_max 0.972

loop_
_space_group_symop_operation_xyz
'x, y, z'
'-x, -y, -z'

loop_
_atom_site_label
_atom_site_type_symbol
_atom_site_fract_x
_atom_site_fract_y
_atom_site_fract_z
_atom_site_U_iso_or_equiv
_atom_site_adp_type
_atom_site_occupancy
_atom_site_site_symmetry_order
_atom_site_calc_flag
_atom_site_refinement_flags_posn
_atom_site_refinement_flags_adp
Si1 Si 0.47798(4) 0.62285(3) 0.73540(2) 0.02631(9) Uani 1 1 d . .
C1 C 0.49942(13) 0.71339(10) 0.58444(9) 0.0266(2) Uani 1 1 d . .
C2 C 0.61256(14) 0.78968(10) 0.53462(9) 0.0301(2) Uani 1 1 d . .
H2 H 0.689334 0.785257 0.575816 0.036 Uiso 1 1 calc R U
C3 C 0.61735(15) 0.87118(11) 0.42802(10) 0.0352(2) Uani 1 1 d . .
C4 C 0.50304(18) 0.87594(13) 0.36944(10) 0.0439(3) Uani 1 1 d . .
H4 H 0.500063 0.933257 0.297502 0.053 Uiso 1 1 calc R U
C5 C 0.39399(17) 0.79891(14) 0.41400(10) 0.0420(3) Uani 1 1 d . .
H5 H 0.319349 0.802557 0.371551 0.050 Uiso 1 1 calc R U
C6 C 0.39236(14) 0.71585(11) 0.52065(9) 0.0312(2) Uani 1 1 d . .
C7 C 0.74039(19) 0.95181(12) 0.37957(12) 0.0481(3) Uani 1 1 d . .
H7A H 0.692254 1.028765 0.409845 0.072 Uiso 1 1 calc R U
H7B H 0.759678 0.976358 0.296857 0.072 Uiso 1 1 calc R U
H7C H 0.849253 0.902731 0.400509 0.072 Uiso 1 1 calc R U
N1 N 0.28345(13) 0.63367(11) 0.55911(9) 0.0380(2) Uani 1 1 d . .
C8 C 0.10166(16) 0.70006(15) 0.59706(12) 0.0436(3) Uani 1 1 d . .
H8A H 0.031449 0.644417 0.604666 0.052 Uiso 1 1 calc R U
H8B H 0.069691 0.778758 0.538775 0.052 Uiso 1 1 calc R U
C9 C 0.06118(14) 0.73564(13) 0.71063(10) 0.0354(2) Uani 1 1 d . .
H9 H 0.124287 0.798256 0.700172 0.042 Uiso 1 1 calc R U
C10 C 0.12215(15) 0.61662(13) 0.80005(11) 0.0386(3) Uani 1 1 d . .
H10A H 0.048225 0.559869 0.819682 0.046 Uiso 1 1 calc R U
H10B H 0.109901 0.642689 0.869510 0.046 Uiso 1 1 calc R U
C11 C 0.30983(15) 0.54174(11) 0.75950(11) 0.0356(2) Uani 1 1 d . .
H11 H 0.335336 0.457995 0.815182 0.043 Uiso 1 1 calc R U
C12 C 0.33459(17) 0.51612(12) 0.64340(12) 0.0420(3) Uani 1 1 d . .
H12A H 0.456415 0.472126 0.615588 0.050 Uiso 1 1 calc R U
H12B H 0.266226 0.458555 0.652542 0.050 Uiso 1 1 calc R U
C13 C -0.13160(16) 0.79973(16) 0.74646(12) 0.0469(3) Uani 1 1 d . .
H13A H -0.167036 0.869033 0.682186 0.056 Uiso 1 1 calc R U
H13B H -0.194054 0.735974 0.762594 0.056 Uiso 1 1 calc R U
C14 C -0.18388(14) 0.85492(13) 0.84910(11) 0.0396(3) Uani 1 1 d . .
C15 C -0.26227(18) 0.79466(15) 0.95467(13) 0.0461(3) Uani 1 1 d . .
H15 H -0.283599 0.716165 0.963142 0.055 Uiso 1 1 calc R U
C16 C -0.3106(2) 0.84615(17) 1.04866(13) 0.0546(4) Uani 1 1 d . .
H16 H -0.365564 0.803503 1.120140 0.066 Uiso 1 1 calc R U
C17 C -0.2790(2) 0.95804(17) 1.03824(15) 0.0607(4) Uani 1 1 d . .
H17 H -0.310822 0.993028 1.102522 0.073 Uiso 1 1 calc R U
C18 C -0.2011(3) 1.01980(18) 0.93443(17) 0.0691(5) Uani 1 1 d . .
H18 H -0.178656 1.097540 0.927067 0.083 Uiso 1 1 calc R U
C19 C -0.1549(2) 0.96924(17) 0.84000(15) 0.0566(4) Uani 1 1 d . .
H19 H -0.102731 1.013589 0.768375 0.068 Uiso 1 1 calc R U
C20 C 0.68816(14) 0.50112(10) 0.74954(9) 0.0297(2) Uani 1 1 d . .
C21 C 0.73692(17) 0.45029(12) 0.85273(10) 0.0390(3) Uani 1 1 d . .
H21 H 0.663004 0.480022 0.917844 0.047 Uiso 1 1 calc R U
C22 C 0.89084(18) 0.35739(13) 0.86216(12) 0.0460(3) Uani 1 1 d . .
H22 H 0.920326 0.323381 0.933352 0.055 Uiso 1 1 calc R U
C23 C 1.00077(17) 0.31460(13) 0.76803(13) 0.0447(3) Uani 1 1 d . .
H23 H 1.106338 0.251452 0.774276 0.054 Uiso 1 1 calc R U
C24 C 0.95727(18) 0.36362(13) 0.66463(12) 0.0459(3) Uani 1 1 d . .
H24 H 1.032977 0.334220 0.599776 0.055 Uiso 1 1 calc R U
C25 C 0.80293(16) 0.45582(12) 0.65556(11) 0.0386(3) Uani 1 1 d . .
H25 H 0.774483 0.488954 0.584039 0.046 Uiso 1 1 calc R U
C26 C 0.41594(16) 0.73260(11) 0.83199(10) 0.0348(2) Uani 1 1 d . .
H26A H 0.494895 0.785539 0.805701 0.052 Uiso 1 1 calc R U
H26B H 0.421221 0.682135 0.909048 0.052 Uiso 1 1 calc R U
H26C H 0.299217 0.787627 0.831828 0.052 Uiso 1 1 calc R U

loop_
_atom_site_aniso_label
_atom_site_aniso_U_11
_atom_site_aniso_U_22
_atom_site_aniso_U_33
_atom_site_aniso_U_23
_atom_site_aniso_U_13
_atom_site_aniso_U_12
Si1 0.02569(15) 0.02528(14) 0.02507(15) -0.00574(10) -0.00339(10) -0.00617(11)
C1 0.0250(5) 0.0271(5) 0.0252(4) -0.0083(4) -0.0039(4) -0.0040(4)
C2 0.0275(5) 0.0286(5) 0.0296(5) -0.0067(4) -0.0036(4) -0.0052(4)
C3 0.0333(5) 0.0280(5) 0.0300(5) -0.0061(4) 0.0028(4) -0.0018(4)
C4 0.0461(7) 0.0441(7) 0.0243(5) -0.0040(5) -0.0040(5) 0.0001(5)
C5 0.0399(6) 0.0536(7) 0.0291(5) -0.0148(5) -0.0118(5) -0.0012(5)
C6 0.0284(5) 0.0366(5) 0.0285(5) -0.0168(4) -0.0040(4) -0.0034(4)
C7 0.0463(7) 0.0321(6) 0.0456(7) -0.0034(5) 0.0089(6) -0.0102(5)
N1 0.0321(5) 0.0502(6) 0.0405(5) -0.0259(5) -0.0043(4) -0.0120(4)
C8 0.0301(6) 0.0668(9) 0.0446(7) -0.0302(6) -0.0073(5) -0.0122(6)
C9 0.0240(5) 0.0504(7) 0.0379(6) -0.0219(5) -0.0044(4) -0.0098(5)
C10 0.0297(5) 0.0480(7) 0.0409(6) -0.0162(5) 0.0018(5) -0.0180(5)
C11 0.0341(6) 0.0309(5) 0.0396(6) -0.0091(4) -0.0006(5) -0.0131(4)
C12 0.0403(6) 0.0389(6) 0.0531(7) -0.0249(6) 0.0005(5) -0.0163(5)
C13 0.0254(5) 0.0725(9) 0.0493(7) -0.0322(7) -0.0067(5) -0.0071(6)
C14 0.0227(5) 0.0525(7) 0.0445(7) -0.0218(6) -0.0063(4) -0.0040(5)
C15 0.0403(7) 0.0505(8) 0.0493(7) -0.0164(6) -0.0077(6) -0.0131(6)
C16 0.0534(9) 0.0638(9) 0.0407(7) -0.0139(7) -0.0058(6) -0.0125(7)
C17 0.0659(10) 0.0646(10) 0.0526(9) -0.0311(8) -0.0071(7) -0.0103(8)
C18 0.0816(13) 0.0575(10) 0.0752(12) -0.0322(9) -0.0033(10) -0.0263(9)
C19 0.0545(9) 0.0588(9) 0.0528(9) -0.0183(7) 0.0027(7) -0.0206(7)
C20 0.0296(5) 0.0266(5) 0.0297(5) -0.0041(4) -0.0059(4) -0.0073(4)
C21 0.0402(6) 0.0389(6) 0.0295(5) -0.0028(4) -0.0076(5) -0.0065(5)
C22 0.0460(7) 0.0431(7) 0.0415(7) -0.0007(5) -0.0190(6) -0.0038(6)
C23 0.0373(6) 0.0357(6) 0.0559(8) -0.0094(5) -0.0175(6) 0.0009(5)
C24 0.0391(7) 0.0442(7) 0.0483(7) -0.0202(6) -0.0096(5) 0.0033(5)
C25 0.0366(6) 0.0402(6) 0.0352(6) -0.0137(5) -0.0105(5) -0.0001(5)
C26 0.0372(6) 0.0356(6) 0.0302(5) -0.0113(4) -0.0060(4) -0.0071(5)

loop_
_atom_type_symbol
_atom_type_description
_atom_type_scat_dispersion_real
_atom_type_scat_dispersion_imag
_atom_type_scat_source
C C 0.0033 0.0016 'International Tables Vol C Tables 4.2.6.8 and 6.1.1.4'
H H 0.0000 0.0000 'International Tables Vol C Tables 4.2.6.8 and 6.1.1.4'
N N 0.0061 0.0033 'International Tables Vol C Tables 4.2.6.8 and 6.1.1.4'
Si Si 0.0817 0.0704 'International Tables Vol C Tables 4.2.6.8 and 6.1.1.4'

loop_
_geom_angle_atom_site_label_1
_geom_angle_atom_site_label_2
_geom_angle_atom_site_label_3
_geom_angle
C1 Si1 C26 111.01(5)
C1 Si1 C20 108.27(5)
C26 Si1 C20 110.37(5)
C1 Si1 C11 103.69(5)
C26 Si1 C11 112.85(6)
C20 Si1 C11 110.39(5)
C6 C1 C2 118.05(10)
C6 C1 Si1 120.80(8)
C2 C1 Si1 120.92(8)
C3 C2 C1 123.02(11)
C3 C2 H2 118.5
C1 C2 H2 118.5
C2 C3 C4 117.29(11)
C2 C3 C7 120.57(12)
C4 C3 C7 122.13(12)
C5 C4 C3 121.34(11)
C5 C4 H4 119.3
C3 C4 H4 119.3
C4 C5 C6 120.74(12)
C4 C5 H5 119.6
C6 C5 H5 119.6
C5 C6 C1 119.42(11)
C5 C6 N1 117.93(11)
C1 C6 N1 122.63(10)
C3 C7 H7A 109.5
C3 C7 H7B 109.5
H7A C7 H7B 109.5
C3 C7 H7C 109.5
H7A C7 H7C 109.5
H7B C7 H7C 109.5
C6 N1 C12 115.60(10)
C6 N1 C8 113.26(10)
C12 N1 C8 110.40(11)
N1 C8 C9 112.67(10)
N1 C8 H8A 109.1
C9 C8 H8A 109.1
N1 C8 H8B 109.1
C9 C8 H8B 109.1
H8A C8 H8B 107.8
C10 C9 C8 109.98(11)
C10 C9 C13 111.96(11)
C8 C9 C13 109.45(10)
C10 C9 H9 108.5
C8 C9 H9 108.5
C13 C9 H9 108.5
C9 C10 C11 112.68(10)
C9 C10 H10A 109.1
C11 C10 H10A 109.1
C9 C10 H10B 109.1
C11 C10 H10B 109.1
H10A C10 H10B 107.8
C12 C11 C10 109.19(11)
C12 C11 Si1 104.29(8)
C10 C11 Si1 116.90(8)
C12 C11 H11 108.7
C10 C11 H11 108.7
Si1 C11 H11 108.7
N1 C12 C11 112.45(10)
N1 C12 H12A 109.1
C11 C12 H12A 109.1
N1 C12 H12B 109.1
C11 C12 H12B 109.1
H12A C12 H12B 107.8
C14 C13 C9 114.35(10)
C14 C13 H13A 108.7
C9 C13 H13A 108.7
C14 C13 H13B 108.7
C9 C13 H13B 108.7
H13A C13 H13B 107.6
C15 C14 C19 117.59(13)
C15 C14 C13 121.85(13)
C19 C14 C13 120.56(13)
C14 C15 C16 121.57(14)
C14 C15 H15 119.2
C16 C15 H15 119.2
C17 C16 C15 119.96(15)
C17 C16 H16 120.0
C15 C16 H16 120.0
C16 C17 C18 119.68(15)
C16 C17 H17 120.2
C18 C17 H17 120.2
C17 C18 C19 120.39(16)
C17 C18 H18 119.8
C19 C18 H18 119.8
C14 C19 C18 120.80(15)
C14 C19 H19 119.6
C18 C19 H19 119.6
C21 C20 C25 117.03(11)
C21 C20 Si1 122.46(9)
C25 C20 Si1 120.50(9)
C22 C21 C20 121.57(12)
C22 C21 H21 119.2
C20 C21 H21 119.2
C23 C22 C21 119.93(12)
C23 C22 H22 120.0
C21 C22 H22 120.0
C22 C23 C24 119.98(12)
C22 C23 H23 120.0
C24 C23 H23 120.0
C23 C24 C25 119.99(12)
C23 C24 H24 120.0
C25 C24 H24 120.0
C24 C25 C20 121.49(12)
C24 C25 H25 119.3
C20 C25 H25 119.3
Si1 C26 H26A 109.5
Si1 C26 H26B 109.5
H26A C26 H26B 109.5
Si1 C26 H26C 109.5
H26A C26 H26C 109.5
H26B C26 H26C 109.5

loop_
_geom_bond_atom_site_label_1
_geom_bond_atom_site_label_2
_geom_bond_distance
Si1 C1 1.8674(11)
Si1 C26 1.8707(12)
Si1 C20 1.8771(12)
Si1 C11 1.8824(12)
C1 C6 1.4043(15)
C1 C2 1.4045(15)
C2 C3 1.3872(16)
C2 H2 0.9500
C3 C4 1.396(2)
C3 C7 1.5070(18)
C4 C5 1.383(2)
C4 H4 0.9500
C5 C6 1.3959(17)
C5 H5 0.9500
C6 N1 1.4308(16)
C7 H7A 0.9800
C7 H7B 0.9800
C7 H7C 0.9800
N1 C12 1.4652(19)
N1 C8 1.4718(16)
C8 C9 1.5353(16)
C8 H8A 0.9900
C8 H8B 0.9900
C9 C10 1.5317(19)
C9 C13 1.5377(16)
C9 H9 1.0000
C10 C11 1.5423(17)
C10 H10A 0.9900
C10 H10B 0.9900
C11 C12 1.5413(18)
C11 H11 1.0000
C12 H12A 0.9900
C12 H12B 0.9900
C13 C14 1.5105(18)
C13 H13A 0.9900
C13 H13B 0.9900
C14 C15 1.383(2)
C14 C19 1.386(2)
C15 C16 1.389(2)
C15 H15 0.9500
C16 C17 1.365(2)
C16 H16 0.9500
C17 C18 1.373(3)
C17 H17 0.9500
C18 C19 1.390(2)
C18 H18 0.9500
C19 H19 0.9500
C20 C21 1.4002(16)
C20 C25 1.4014(16)
C21 C22 1.3896(18)
C21 H21 0.9500
C22 C23 1.379(2)
C22 H22 0.9500
C23 C24 1.382(2)
C23 H23 0.9500
C24 C25 1.3882(17)
C24 H24 0.9500
C25 H25 0.9500
C26 H26A 0.9800
C26 H26B 0.9800
C26 H26C 0.9800
